data_1506787
loop_
_publ_author_name
'Lavigne, Roch M. A.'
'Riou, Maxime'
'Girardin, M\'elina'
'Morency, Louis'
'Barriault, Louis'

_publ_section_title
;
 Synthesis of highly functionalized bicyclo[m.n.1]alkanones via a cationic
 reaction cascade.
;
_journal_issue 26
_journal_name_full 'Organic letters'
_journal_page_first 5921
_journal_page_last 5923
_journal_paper_doi 10.1021/ol0527072
_journal_volume 7
_journal_year 2005
_chemical_formula_sum 'C31 H36 O6'
_chemical_formula_weight 504.60
_chemical_name_systematic
; 
 ? 
;
_space_group_IT_number 2
_symmetry_cell_setting triclinic
_symmetry_space_group_name_Hall '-P 1'
_symmetry_space_group_name_H-M 'P -1'
_atom_sites_solution_hydrogens geom
_atom_sites_solution_primary direct
_atom_sites_solution_secondary difmap
_audit_creation_method SHELXL-97
_cell_angle_alpha 104.598(8)
_cell_angle_beta 90.330(9)
_cell_angle_gamma 93.691(9)
_cell_formula_units_Z 2
_cell_length_a 6.444(3)
_cell_length_b 11.881(5)
_cell_length_c 17.404(7)
_cell_measurement_reflns_used 827
_cell_measurement_temperature 207(2)
_cell_measurement_theta_max 27.96
_cell_measurement_theta_min 2.39
_cell_volume 1286.4(10)
_computing_cell_refinement 'Bruker SMART'
_computing_data_collection 'Bruker SMART'
_computing_data_reduction 'Bruker SAINT'
_computing_molecular_graphics 'Bruker SHELXTL'
_computing_publication_material 'Bruker SHELXTL'
_computing_structure_refinement 'SHELXL-97 (Sheldrick, 1997)'
_computing_structure_solution 'SHELXS-97 (Sheldrick, 1990)'
_diffrn_ambient_temperature 207(2)
_diffrn_measured_fraction_theta_full 0.952
_diffrn_measured_fraction_theta_max 0.952
_diffrn_measurement_device_type 'CCD area detector'
_diffrn_measurement_method 'phi and omega scans'
_diffrn_radiation_monochromator graphite
_diffrn_radiation_source 'fine-focus sealed tube'
_diffrn_radiation_type MoK\a
_diffrn_radiation_wavelength 0.71073
_diffrn_reflns_av_R_equivalents 0.0637
_diffrn_reflns_av_sigmaI/netI 0.1073
_diffrn_reflns_limit_h_max 6
_diffrn_reflns_limit_h_min -7
_diffrn_reflns_limit_k_max 13
_diffrn_reflns_limit_k_min -13
_diffrn_reflns_limit_l_max 19
_diffrn_reflns_limit_l_min -14
_diffrn_reflns_number 6370
_diffrn_reflns_theta_full 23.25
_diffrn_reflns_theta_max 23.25
_diffrn_reflns_theta_min 1.78
_exptl_absorpt_coefficient_mu 0.089
_exptl_absorpt_correction_T_max 1.0
_exptl_absorpt_correction_T_min 0.67
_exptl_absorpt_correction_type 'Empirical, Multiscan'
_exptl_crystal_colour colorless
_exptl_crystal_density_diffrn 1.303
_exptl_crystal_density_method 'not measured'
_exptl_crystal_description plate
_exptl_crystal_F_000 540
_exptl_crystal_size_max 0.50
_exptl_crystal_size_mid 0.36
_exptl_crystal_size_min 0.20
_refine_diff_density_max 0.394
_refine_diff_density_min -0.336
_refine_diff_density_rms 0.090
_refine_ls_extinction_coef 0.010(6)
_refine_ls_extinction_expression Fc^*^=kFc[1+0.001xFc^2^\l^3^/sin(2\q)]^-1/4^
_refine_ls_extinction_method SHELXL
_refine_ls_goodness_of_fit_ref 1.163
_refine_ls_hydrogen_treatment mixed
_refine_ls_matrix_type full
_refine_ls_number_parameters 335
_refine_ls_number_reflns 3522
_refine_ls_number_restraints 0
_refine_ls_restrained_S_all 1.163
_refine_ls_R_factor_all 0.1335
_refine_ls_R_factor_gt 0.1068
_refine_ls_shift/su_max 0.000
_refine_ls_shift/su_mean 0.000
_refine_ls_structure_factor_coef Fsqd
_refine_ls_weighting_details 'calc w=1/[\s^2^(Fo^2^)+(0.1336P)^2^+3.2586P] where P=(Fo^2^+2Fc^2^)/3'
_refine_ls_weighting_scheme calc
_refine_ls_wR_factor_gt 0.2915
_refine_ls_wR_factor_ref 0.3058
_reflns_number_gt 2637
_reflns_number_total 3522
_reflns_threshold_expression >2sigma(I)
_cod_data_source_file ol0527072si20051108_090745.cif
_cod_data_source_block lb301
_cod_depositor_comments
;
The following automatic conversions were performed:

'_symmetry_cell_setting' value 'Triclinic' changed to 'triclinic'
according to /home/saulius/struct/CIF-dictionaries/cif_core.dic
dictionary named 'cif_core.dic' version 2.4.1 from 2010-06-29.

Automatic conversion script
Id: cif_fix_values 1715 2011-07-08 13:25:40Z adriana 
;
_cod_original_cell_volume 1286.5(9)
_cod_original_sg_symbol_H-M P-1
_cod_database_code 1506787

loop_
_symmetry_equiv_pos_as_xyz
'x, y, z'
'-x, -y, -z'

loop_
_atom_site_label
_atom_site_type_symbol
_atom_site_fract_x
_atom_site_fract_y
_atom_site_fract_z
_atom_site_U_iso_or_equiv
_atom_site_adp_type
_atom_site_occupancy
_atom_site_symmetry_multiplicity
_atom_site_calc_flag
_atom_site_refinement_flags
C1 C 0.3412(11) 0.2799(6) 0.4626(4) 0.0368(16) Uani 1 1 d .
H1A H 0.4278 0.3210 0.5088 0.044 Uiso 1 1 calc R
H1B H 0.1975 0.2753 0.4802 0.044 Uiso 1 1 calc R
C2 C 0.3519(9) 0.3524(5) 0.4010(4) 0.0262(14) Uani 1 1 d .
H2A H 0.4938 0.3910 0.4049 0.031 Uiso 1 1 calc R
C3 C 0.1995(10) 0.4494(5) 0.4268(4) 0.0313(15) Uani 1 1 d .
H3A H 0.0579 0.4129 0.4236 0.038 Uiso 1 1 calc R
H3B H 0.2299 0.4896 0.4826 0.038 Uiso 1 1 calc R
C4 C 0.2057(10) 0.5409(5) 0.3777(4) 0.0310(15) Uani 1 1 d .
H4A H 0.1530 0.6125 0.4106 0.037 Uiso 1 1 calc R
H4B H 0.3515 0.5590 0.3669 0.037 Uiso 1 1 calc R
C5 C 0.0841(9) 0.5084(5) 0.2988(3) 0.0253(14) Uani 1 1 d .
H5A H -0.0643 0.4915 0.3088 0.030 Uiso 1 1 calc R
C6 C 0.1596(9) 0.4062(5) 0.2290(4) 0.0236(14) Uani 1 1 d .
C7 C -0.0112(9) 0.3052(5) 0.2039(4) 0.0269(14) Uani 1 1 d .
H7A H -0.1348 0.3348 0.1848 0.032 Uiso 1 1 calc R
H7B H 0.0390 0.2449 0.1599 0.032 Uiso 1 1 calc R
C8 C -0.0712(10) 0.2512(5) 0.2716(4) 0.0305(15) Uani 1 1 d .
H8A H -0.1844 0.1909 0.2538 0.037 Uiso 1 1 calc R
H8B H -0.1211 0.3111 0.3158 0.037 Uiso 1 1 calc R
C9 C 0.1165(9) 0.1968(5) 0.3000(4) 0.0288(15) Uani 1 1 d .
H9A H 0.1428 0.1250 0.2602 0.035 Uiso 1 1 calc R
H9B H 0.0806 0.1756 0.3494 0.035 Uiso 1 1 calc R
C10 C 0.3185(9) 0.2775(5) 0.3147(3) 0.0234(14) Uani 1 1 d .
H10A H 0.4346 0.2254 0.3044 0.028 Uiso 1 1 calc R
C11 C 0.3489(9) 0.3586(5) 0.2597(3) 0.0229(14) Uani 1 1 d .
O12 O 0.5254(7) 0.3928(4) 0.2472(3) 0.0368(12) Uani 1 1 d .
O13 O 0.1047(7) 0.6118(3) 0.2694(2) 0.0315(11) Uani 1 1 d .
C14 C 0.0912(10) 0.5817(5) 0.1840(4) 0.0294(15) Uani 1 1 d .
C15 C 0.1964(12) 0.6816(6) 0.1575(5) 0.0434(18) Uani 1 1 d .
H15A H 0.1142 0.7490 0.1727 0.065 Uiso 1 1 calc R
H15B H 0.2096 0.6598 0.1003 0.065 Uiso 1 1 calc R
H15C H 0.3335 0.7006 0.1825 0.065 Uiso 1 1 calc R
C16 C -0.1396(10) 0.5646(6) 0.1570(4) 0.0355(16) Uani 1 1 d .
H16A H -0.2028 0.6387 0.1727 0.053 Uiso 1 1 calc R
H16B H -0.2116 0.5091 0.1817 0.053 Uiso 1 1 calc R
H16C H -0.1495 0.5354 0.0997 0.053 Uiso 1 1 calc R
C17 C 0.2119(9) 0.4681(5) 0.1623(4) 0.0274(14) Uani 1 1 d .
H17A H 0.3613 0.4942 0.1698 0.033 Uiso 1 1 calc R
C18 C 0.1836(10) 0.4006(6) 0.0747(4) 0.0343(16) Uani 1 1 d .
H18A H 0.0670 0.3419 0.0702 0.041 Uiso 1 1 calc R
H18B H 0.1460 0.4549 0.0438 0.041 Uiso 1 1 calc R
C19 C 0.3728(11) 0.3399(6) 0.0383(4) 0.0364(16) Uani 1 1 d .
H19A H 0.3523 0.3128 -0.0195 0.044 Uiso 1 1 calc R
H19B H 0.4958 0.3949 0.0492 0.044 Uiso 1 1 calc R
O20 O 0.4052(7) 0.2422(4) 0.0709(3) 0.0349(12) Uani 1 1 d .
C21 C 0.5853(10) 0.1918(6) 0.0517(4) 0.0321(16) Uani 1 1 d .
O22 O 0.7110(8) 0.2225(4) 0.0087(3) 0.0463(14) Uani 1 1 d .
C23 C 0.6152(10) 0.0927(5) 0.0887(4) 0.0326(16) Uani 1 1 d .
C24 C 0.4635(11) 0.0561(5) 0.1359(4) 0.0367(17) Uani 1 1 d .
H24A H 0.3357 0.0909 0.1426 0.044 Uiso 1 1 calc R
C25 C 0.5008(12) -0.0314(6) 0.1730(4) 0.0447(19) Uani 1 1 d .
H25A H 0.3986 -0.0561 0.2047 0.054 Uiso 1 1 calc R
C26 C 0.6909(13) -0.0827(6) 0.1630(5) 0.0461(19) Uani 1 1 d .
H26A H 0.7190 -0.1398 0.1898 0.055 Uiso 1 1 calc R
C27 C 0.8380(12) -0.0497(6) 0.1139(5) 0.048(2) Uani 1 1 d .
H27A H 0.9629 -0.0872 0.1050 0.058 Uiso 1 1 calc R
C28 C 0.8007(11) 0.0387(6) 0.0780(4) 0.0374(17) Uani 1 1 d .
H28A H 0.9027 0.0624 0.0460 0.045 Uiso 1 1 calc R
O29 O 0.4066(7) 0.1638(4) 0.4355(2) 0.0314(11) Uani 1 1 d .
C30 C 0.6098(10) 0.1471(5) 0.4373(3) 0.0260(14) Uani 1 1 d .
O31 O 0.7447(7) 0.2240(4) 0.4593(3) 0.0423(13) Uani 1 1 d .
C32 C 0.6484(10) 0.0197(5) 0.4082(3) 0.0271(14) Uani 1 1 d .
C33 C 0.8484(11) -0.0161(6) 0.4100(4) 0.0383(17) Uani 1 1 d .
H33A H 0.9596 0.0392 0.4294 0.046 Uiso 1 1 calc R
C34 C 0.8854(11) -0.1343(7) 0.3830(5) 0.0459(19) Uani 1 1 d .
H34A H 1.0207 -0.1589 0.3850 0.055 Uiso 1 1 calc R
C35 C 0.7224(12) -0.2138(6) 0.3538(4) 0.0446(19) Uani 1 1 d .
H35A H 0.7475 -0.2930 0.3347 0.053 Uiso 1 1 calc R
C36 C 0.5236(12) -0.1799(6) 0.3519(4) 0.0404(17) Uani 1 1 d .
H36A H 0.4131 -0.2358 0.3328 0.048 Uiso 1 1 calc R
C37 C 0.4857(10) -0.0631(6) 0.3781(4) 0.0328(16) Uani 1 1 d .
H37A H 0.3498 -0.0397 0.3757 0.039 Uiso 1 1 calc R

loop_
_atom_site_aniso_label
_atom_site_aniso_U_11
_atom_site_aniso_U_22
_atom_site_aniso_U_33
_atom_site_aniso_U_23
_atom_site_aniso_U_13
_atom_site_aniso_U_12
C1 0.044(4) 0.038(4) 0.031(4) 0.011(3) 0.004(3) 0.011(3)
C2 0.018(3) 0.032(3) 0.030(3) 0.011(3) 0.001(3) 0.000(3)
C3 0.035(4) 0.028(3) 0.028(3) 0.001(3) -0.001(3) 0.005(3)
C4 0.039(4) 0.024(3) 0.027(3) 0.000(3) 0.002(3) 0.006(3)
C5 0.025(3) 0.026(3) 0.024(3) 0.006(3) 0.000(3) -0.001(3)
C6 0.019(3) 0.020(3) 0.033(3) 0.008(3) 0.004(3) 0.002(2)
C7 0.025(3) 0.028(3) 0.029(3) 0.007(3) 0.001(3) 0.005(3)
C8 0.025(3) 0.028(3) 0.040(4) 0.013(3) -0.001(3) -0.005(3)
C9 0.027(3) 0.027(3) 0.033(4) 0.009(3) -0.001(3) 0.001(3)
C10 0.022(3) 0.024(3) 0.026(3) 0.007(3) 0.005(2) 0.008(2)
C11 0.018(3) 0.025(3) 0.022(3) -0.001(3) 0.005(2) 0.000(2)
O12 0.026(3) 0.046(3) 0.045(3) 0.024(2) 0.007(2) 0.005(2)
O13 0.040(3) 0.026(2) 0.029(2) 0.0080(19) -0.0005(19) 0.0072(19)
C14 0.031(4) 0.028(3) 0.033(4) 0.014(3) 0.000(3) 0.007(3)
C15 0.047(5) 0.041(4) 0.046(4) 0.020(3) 0.000(3) -0.003(3)
C16 0.036(4) 0.030(4) 0.044(4) 0.015(3) 0.006(3) 0.008(3)
C17 0.021(3) 0.032(3) 0.032(4) 0.013(3) 0.004(3) 0.000(3)
C18 0.036(4) 0.040(4) 0.031(4) 0.015(3) -0.001(3) 0.006(3)
C19 0.044(4) 0.038(4) 0.031(4) 0.015(3) 0.006(3) 0.008(3)
O20 0.042(3) 0.034(3) 0.032(3) 0.011(2) 0.010(2) 0.013(2)
C21 0.037(4) 0.035(4) 0.020(3) -0.001(3) 0.000(3) 0.003(3)
O22 0.043(3) 0.059(3) 0.047(3) 0.030(3) 0.019(2) 0.012(2)
C23 0.039(4) 0.030(4) 0.025(3) -0.002(3) 0.002(3) 0.003(3)
C24 0.049(4) 0.028(4) 0.030(4) 0.002(3) 0.006(3) 0.000(3)
C25 0.052(5) 0.038(4) 0.045(4) 0.013(3) 0.006(4) 0.002(4)
C26 0.063(5) 0.029(4) 0.050(5) 0.016(3) -0.001(4) 0.005(4)
C27 0.052(5) 0.030(4) 0.060(5) 0.004(4) -0.002(4) 0.017(3)
C28 0.036(4) 0.034(4) 0.038(4) 0.003(3) 0.005(3) 0.002(3)
O29 0.039(3) 0.031(2) 0.028(2) 0.0120(19) 0.0001(19) 0.007(2)
C30 0.030(4) 0.036(4) 0.015(3) 0.013(3) -0.002(3) -0.001(3)
O31 0.040(3) 0.038(3) 0.045(3) 0.004(2) 0.000(2) -0.005(2)
C32 0.031(4) 0.030(3) 0.021(3) 0.009(3) 0.002(3) -0.001(3)
C33 0.034(4) 0.040(4) 0.046(4) 0.021(3) 0.003(3) 0.003(3)
C34 0.032(4) 0.055(5) 0.058(5) 0.025(4) 0.009(3) 0.010(4)
C35 0.050(5) 0.039(4) 0.047(4) 0.014(4) 0.012(4) 0.007(4)
C36 0.046(5) 0.036(4) 0.041(4) 0.014(3) 0.002(3) -0.003(3)
C37 0.031(4) 0.037(4) 0.033(4) 0.014(3) 0.001(3) 0.005(3)

loop_
_atom_type_symbol
_atom_type_description
_atom_type_scat_dispersion_real
_atom_type_scat_dispersion_imag
_atom_type_scat_source
C C 0.0033 0.0016 'International Tables Vol C Tables 4.2.6.8 and 6.1.1.4'
H H 0.0000 0.0000 'International Tables Vol C Tables 4.2.6.8 and 6.1.1.4'
O O 0.0106 0.0060 'International Tables Vol C Tables 4.2.6.8 and 6.1.1.4'

loop_
_geom_angle_atom_site_label_1
_geom_angle_atom_site_label_2
_geom_angle_atom_site_label_3
_geom_angle
O29 C1 C2 115.3(5)
C1 C2 C3 107.2(5)
C1 C2 C10 113.0(5)
C3 C2 C10 114.8(5)
C4 C3 C2 115.3(5)
C5 C4 C3 117.0(5)
O13 C5 C4 104.9(5)
O13 C5 C6 105.4(4)
C4 C5 C6 118.7(5)
C11 C6 C7 108.2(5)
C11 C6 C17 113.1(5)
C7 C6 C17 113.2(5)
C11 C6 C5 107.8(5)
C7 C6 C5 111.3(5)
C17 C6 C5 103.1(4)
C8 C7 C6 112.5(5)
C7 C8 C9 110.7(5)
C8 C9 C10 114.2(5)
C11 C10 C9 115.5(5)
C11 C10 C2 107.6(5)
C9 C10 C2 114.7(5)
O12 C11 C6 121.1(5)
O12 C11 C10 119.0(5)
C6 C11 C10 119.5(5)
C14 O13 C5 110.7(4)
O13 C14 C15 107.0(5)
O13 C14 C16 109.3(5)
C15 C14 C16 110.1(5)
O13 C14 C17 101.6(4)
C15 C14 C17 113.6(5)
C16 C14 C17 114.6(5)
C18 C17 C6 120.0(5)
C18 C17 C14 113.3(5)
C6 C17 C14 104.8(5)
C19 C18 C17 114.9(5)
O20 C19 C18 110.0(5)
C21 O20 C19 115.2(5)
O22 C21 O20 123.7(6)
O22 C21 C23 122.9(6)
O20 C21 C23 113.4(5)
C28 C23 C24 119.1(6)
C28 C23 C21 119.1(6)
C24 C23 C21 121.7(6)
C25 C24 C23 120.3(7)
C24 C25 C26 119.6(7)
C27 C26 C25 120.1(6)
C28 C27 C26 119.8(7)
C27 C28 C23 120.9(7)
C30 O29 C1 118.8(5)
O31 C30 O29 124.4(6)
O31 C30 C32 124.4(6)
O29 C30 C32 111.2(5)
C33 C32 C37 119.1(6)
C33 C32 C30 119.9(6)
C37 C32 C30 120.9(6)
C32 C33 C34 120.2(7)
C35 C34 C33 119.3(7)
C36 C35 C34 121.1(7)
C35 C36 C37 119.9(7)
C36 C37 C32 120.2(6)

loop_
_geom_bond_atom_site_label_1
_geom_bond_atom_site_label_2
_geom_bond_distance
C1 O29 1.432(8)
C1 C2 1.534(9)
C2 C3 1.544(8)
C2 C10 1.547(8)
C3 C4 1.542(9)
C4 C5 1.526(9)
C5 O13 1.444(7)
C5 C6 1.590(8)
C6 C11 1.525(8)
C6 C7 1.550(8)
C6 C17 1.551(8)
C7 C8 1.517(9)
C8 C9 1.542(9)
C9 C10 1.546(8)
C10 C11 1.526(8)
C11 O12 1.222(7)
O13 C14 1.438(8)
C14 C15 1.503(9)
C14 C16 1.542(9)
C14 C17 1.565(8)
C17 C18 1.537(9)
C18 C19 1.517(9)
C19 O20 1.441(7)
O20 C21 1.345(8)
C21 O22 1.206(8)
C21 C23 1.499(9)
C23 C28 1.385(9)
C23 C24 1.398(9)
C24 C25 1.387(10)
C25 C26 1.395(11)
C26 C27 1.384(11)
C27 C28 1.383(10)
O29 C30 1.338(8)
C30 O31 1.206(7)
C30 C32 1.508(9)
C32 C33 1.386(9)
C32 C37 1.394(9)
C33 C34 1.401(10)
C34 C35 1.371(11)
C35 C36 1.370(10)
C36 C37 1.386(9)

loop_
_geom_torsion_atom_site_label_1
_geom_torsion_atom_site_label_2
_geom_torsion_atom_site_label_3
_geom_torsion_atom_site_label_4
_geom_torsion
O29 C1 C2 C3 157.5(6)
O29 C1 C2 C10 30.1(8)
C1 C2 C3 C4 173.2(5)
C10 C2 C3 C4 -60.3(7)
C2 C3 C4 C5 81.6(7)
C3 C4 C5 O13 175.9(5)
C3 C4 C5 C6 -66.8(7)
O13 C5 C6 C11 118.2(5)
C4 C5 C6 C11 1.1(7)
O13 C5 C6 C7 -123.4(5)
C4 C5 C6 C7 119.6(6)
O13 C5 C6 C17 -1.7(6)
C4 C5 C6 C17 -118.8(6)
C11 C6 C7 C8 57.9(6)
C17 C6 C7 C8 -176.0(5)
C5 C6 C7 C8 -60.4(6)
C6 C7 C8 C9 -62.2(7)
C7 C8 C9 C10 48.3(7)
C8 C9 C10 C11 -33.6(7)
C8 C9 C10 C2 92.4(6)
C1 C2 C10 C11 -175.9(5)
C3 C2 C10 C11 60.8(6)
C1 C2 C10 C9 54.1(7)
C3 C2 C10 C9 -69.3(6)
C7 C6 C11 O12 143.7(5)
C17 C6 C11 O12 17.5(8)
C5 C6 C11 O12 -95.8(6)
C7 C6 C11 C10 -43.3(7)
C17 C6 C11 C10 -169.4(5)
C5 C6 C11 C10 77.2(6)
C9 C10 C11 O12 -154.1(5)
C2 C10 C11 O12 76.4(6)
C9 C10 C11 C6 32.7(7)
C2 C10 C11 C6 -96.8(6)
C4 C5 O13 C14 151.9(5)
C6 C5 O13 C14 25.8(6)
C5 O13 C14 C15 -157.6(5)
C5 O13 C14 C16 83.3(5)
C5 O13 C14 C17 -38.2(6)
C11 C6 C17 C18 95.0(6)
C7 C6 C17 C18 -28.4(7)
C5 C6 C17 C18 -148.8(5)
C11 C6 C17 C14 -136.2(5)
C7 C6 C17 C14 100.3(6)
C5 C6 C17 C14 -20.1(6)
O13 C14 C17 C18 167.6(5)
C15 C14 C17 C18 -77.8(7)
C16 C14 C17 C18 49.9(7)
O13 C14 C17 C6 35.0(6)
C15 C14 C17 C6 149.5(5)
C16 C14 C17 C6 -82.8(6)
C6 C17 C18 C19 -89.8(7)
C14 C17 C18 C19 145.4(5)
C17 C18 C19 O20 70.8(7)
C18 C19 O20 C21 -170.8(5)
C19 O20 C21 O22 -1.9(9)
C19 O20 C21 C23 178.4(5)
O22 C21 C23 C28 4.7(10)
O20 C21 C23 C28 -175.6(6)
O22 C21 C23 C24 -177.6(6)
O20 C21 C23 C24 2.2(9)
C28 C23 C24 C25 1.5(10)
C21 C23 C24 C25 -176.3(6)
C23 C24 C25 C26 0.1(10)
C24 C25 C26 C27 -2.6(11)
C25 C26 C27 C28 3.4(11)
C26 C27 C28 C23 -1.8(11)
C24 C23 C28 C27 -0.6(10)
C21 C23 C28 C27 177.2(6)
C2 C1 O29 C30 83.5(7)
C1 O29 C30 O31 -1.2(8)
C1 O29 C30 C32 178.8(5)
O31 C30 C32 C33 3.8(9)
O29 C30 C32 C33 -176.2(5)
O31 C30 C32 C37 -175.1(6)
O29 C30 C32 C37 4.8(7)
C37 C32 C33 C34 -1.0(9)
C30 C32 C33 C34 -179.9(6)
C32 C33 C34 C35 1.0(10)
C33 C34 C35 C36 -1.2(11)
C34 C35 C36 C37 1.5(11)
C35 C36 C37 C32 -1.5(10)
C33 C32 C37 C36 1.2(9)
C30 C32 C37 C36 -179.8(6)
